data_7037566
loop_
_publ_author_name
'McQueen, Caitlin M. A.'
'Hill, Anthony F.'
'Ma, Chenxi'
'Ward, Jas S.'

_publ_section_title
;
 Ruthenium and osmium complexes of dihydroperimidine-based N-heterocyclic
 carbene pincer ligands.
;
_journal_issue 47
_journal_name_full 'Dalton transactions (Cambridge, England : 2003)'
_journal_page_first 20376
_journal_page_last 20385
_journal_paper_doi 10.1039/c5dt03728j
_journal_volume 44
_journal_year 2015
_chemical_compound_source local
_chemical_formula_moiety 'C55 H46 Cl1 N2 Os1 P3'
_chemical_formula_sum 'C55 H46 Cl N2 Os P3'
_chemical_formula_weight 1053.56
_space_group_IT_number 2
_symmetry_cell_setting triclinic
_symmetry_space_group_name_Hall '-P 1'
_symmetry_space_group_name_H-M 'P -1'
_atom_sites_solution_hydrogens difmap
_atom_sites_solution_primary direct
_audit_update_record
;
2014-04-11 deposited with the CCDC.
2015-10-14 downloaded from the CCDC.
;
_cell_angle_alpha 82.067(5)
_cell_angle_beta 83.655(7)
_cell_angle_gamma 68.642(5)
_cell_formula_units_Z 2
_cell_length_a 10.3466(11)
_cell_length_b 12.5221(12)
_cell_length_c 20.2101(18)
_cell_measurement_reflns_used 435358
_cell_measurement_temperature 200
_cell_measurement_theta_max 25
_cell_measurement_theta_min 2.55
_cell_volume 2410.1(4)
_computing_cell_refinement 'DENZO/SCALEPACK (Otwinowski & Minor, 1997)'
_computing_data_collection 'COLLECT (Nonius, 2001).'
_computing_data_reduction 'DENZO/SCALEPACK (Otwinowski & Minor, 1997)'
_computing_molecular_graphics 'ORTEP-3 for Windows v. 2.01'
_computing_publication_material 'CRYSTALS (Betteridge et al., 2003)'
_computing_structure_refinement 'CRYSTALS (Betteridge et al., 2003)'
_computing_structure_solution 'SIR92 (Altomare et al., 1994)'
_diffrn_ambient_temperature 200
_diffrn_measured_fraction_theta_full 0.960
_diffrn_measured_fraction_theta_max 0.960
_diffrn_measurement_device Area
_diffrn_measurement_device_type 'Nonius KappaCCD'
_diffrn_measurement_method \w
_diffrn_radiation_monochromator graphite
_diffrn_radiation_type 'Mo K\a'
_diffrn_radiation_wavelength 0.71073
_diffrn_reflns_av_R_equivalents 0.062
_diffrn_reflns_limit_h_max 12
_diffrn_reflns_limit_h_min -12
_diffrn_reflns_limit_k_max 14
_diffrn_reflns_limit_k_min -14
_diffrn_reflns_limit_l_max 24
_diffrn_reflns_limit_l_min 0
_diffrn_reflns_number 8334
_diffrn_reflns_theta_full 25.192
_diffrn_reflns_theta_max 25.192
_diffrn_reflns_theta_min 2.788
_diffrn_standards_number 0
_exptl_absorpt_coefficient_mu 2.839
_exptl_absorpt_correction_T_max 0.795
_exptl_absorpt_correction_T_min 0.483
_exptl_absorpt_correction_type integration
_exptl_absorpt_process_details
;
Gaussian integration (Coppens, 1970)
;
_exptl_crystal_colour yellow
_exptl_crystal_density_diffrn 1.452
_exptl_crystal_density_method 'not measured'
_exptl_crystal_description plate
_exptl_crystal_F_000 1056
_exptl_crystal_size_max 0.320
_exptl_crystal_size_mid 0.250
_exptl_crystal_size_min 0.050
_platon_squeeze_details
;
;
_refine_diff_density_max 2.70
_refine_diff_density_min -2.91
_refine_ls_extinction_coef 48(8)
_refine_ls_extinction_method 'Larson (1970), Equation 22'
_refine_ls_goodness_of_fit_ref 1.0006
_refine_ls_hydrogen_treatment mixed
_refine_ls_matrix_type full
_refine_ls_number_parameters 563
_refine_ls_number_reflns 8311
_refine_ls_number_restraints 2
_refine_ls_R_factor_all 0.0788
_refine_ls_R_factor_gt 0.0648
_refine_ls_shift/su_max 0.0182109
_refine_ls_shift/su_mean 0.0002823
_refine_ls_structure_factor_coef Fsqd
_refine_ls_weighting_details
;
 Method, part 1, Chebychev polynomial, (Watkin, 1994, Prince, 1982) 
 [weight] = 1.0/[A~0~*T~0~(x)+A~1~*T~1~(x) ... +A~n-1~]*T~n-1~(x)] 
 where A~i~ are the Chebychev coefficients listed below and x= Fcalc/Fmax 
 Method = Robust Weighting (Prince, 1982) 
 W = [weight] * [1-(deltaF/6*sigmaF)^2^]^2^ 
 A~i~ are: 
 52.2 58.3 28.9 8.70 
;
_refine_ls_weighting_scheme calc
_refine_ls_wR_factor_all 0.1272
_refine_ls_wR_factor_gt 0.1209
_refine_ls_wR_factor_ref 0.1272
_reflns_limit_h_max 12
_reflns_limit_h_min -12
_reflns_limit_k_max 14
_reflns_limit_k_min -14
_reflns_limit_l_max 24
_reflns_limit_l_min 0
_reflns_number_gt 7147
_reflns_number_total 8334
_reflns_threshold_expression I>2.0\s(I)
_oxford_diffrn_Wilson_B_factor 3.29
_oxford_diffrn_Wilson_scale 7.99
_oxford_refine_ls_r_factor_ref 0.0788
_oxford_refine_ls_scale 0.4378(7)
_oxford_reflns_number_all 8311
_oxford_reflns_threshold_expression_ref I>-10.0\s(I)
_cod_data_source_file c5dt03728j1.cif
_cod_data_source_block 1
_cod_depositor_comments
;
The following automatic conversions were performed:

'_symmetry_cell_setting' value 'Triclinic' changed to 'triclinic'
according to
/usr/data/users/saulius/crontab/automatic-downloads/current/RSC/lib/dictionaries/cif_core.dic
dictionary named 'cif_core.dic' version 2.4.2 from 2011-04-26.

'_atom_sites_solution_primary' value 'Direct' changed to 'direct'
according to
/usr/data/users/saulius/crontab/automatic-downloads/current/RSC/lib/dictionaries/cif_core.dic
dictionary named 'cif_core.dic' version 2.4.2 from 2011-04-26.

Automatic conversion script
Id: cif_fix_values 4268 2015-11-12 08:31:59Z antanas 
;
_cod_original_sg_symbol_H-M 'P -1 '
_cod_original_formula_sum 'C55 H46 Cl1 N2 Os1 P3'
_cod_database_code 7037566

loop_
_symmetry_equiv_pos_as_xyz
x,y,z
-x,-y,-z

loop_
_atom_site_label
_atom_site_type_symbol
_atom_site_fract_x
_atom_site_fract_y
_atom_site_fract_z
_atom_site_U_iso_or_equiv
_atom_site_occupancy
_atom_site_adp_type
_atom_site_refinement_flags_posn
Os1 Os 0.24876(4) 0.76002(4) 0.20511(2) 0.0405 1.0000 Uani D
N1 N 0.3627(9) 0.8085(6) 0.0652(4) 0.0484 1.0000 Uani .
N2 N 0.1636(9) 0.9597(6) 0.0958(4) 0.0502 1.0000 Uani .
P1 P 0.3749(3) 0.6114(2) 0.14217(13) 0.0433 1.0000 Uani D
P2 P 0.0900(3) 0.9358(2) 0.22789(13) 0.0455 1.0000 Uani .
P3 P 0.2284(3) 0.6585(2) 0.31194(13) 0.0417 1.0000 Uani .
C1 C 0.2585(9) 0.8469(10) 0.1149(5) 0.0568 1.0000 Uani D
C2 C 0.3939(11) 0.8737(9) 0.0073(5) 0.0508 1.0000 Uani .
C3 C 0.5129(11) 0.8374(9) -0.0318(5) 0.0544 1.0000 Uani .
C4 C 0.5373(13) 0.9069(11) -0.0885(6) 0.0668 1.0000 Uani .
C5 C 0.4390(15) 1.0149(11) -0.1059(6) 0.0721 1.0000 Uani .
C6 C 0.3144(13) 1.0527(10) -0.0671(5) 0.0575 1.0000 Uani .
C7 C 0.2079(16) 1.1626(9) -0.0841(6) 0.0746 1.0000 Uani .
C8 C 0.0859(15) 1.1946(10) -0.0449(6) 0.0707 1.0000 Uani .
C9 C 0.0652(13) 1.1282(9) 0.0144(6) 0.0639 1.0000 Uani .
C10 C 0.1712(12) 1.0243(8) 0.0335(5) 0.0528 1.0000 Uani .
C11 C 0.2918(11) 0.9842(8) -0.0089(5) 0.0507 1.0000 Uani .
C21 C 0.4583(11) 0.6894(8) 0.0779(5) 0.0524 1.0000 Uani .
C22 C 0.0478(11) 1.0048(8) 0.1427(5) 0.0578 1.0000 Uani .
C31 C 0.2743(10) 0.5525(8) 0.0981(5) 0.0491 1.0000 Uani .
C32 C 0.2860(11) 0.5474(10) 0.0302(6) 0.0629 1.0000 Uani .
C33 C 0.2187(13) 0.4894(13) 0.0015(7) 0.0852 1.0000 Uani .
C34 C 0.1422(14) 0.4363(12) 0.0411(9) 0.0873 1.0000 Uani .
C35 C 0.1255(14) 0.4406(11) 0.1097(8) 0.0806 1.0000 Uani .
C36 C 0.1898(12) 0.5030(10) 0.1384(6) 0.0645 1.0000 Uani .
C41 C 0.5315(10) 0.4809(8) 0.1586(5) 0.0482 1.0000 Uani .
C42 C 0.6366(11) 0.4901(9) 0.1906(6) 0.0614 1.0000 Uani .
C43 C 0.7583(13) 0.3969(12) 0.2001(7) 0.0871 1.0000 Uani .
C44 C 0.7712(15) 0.2914(12) 0.1799(7) 0.0988 1.0000 Uani .
C45 C 0.6688(15) 0.2816(10) 0.1485(7) 0.0875 1.0000 Uani .
C46 C 0.5440(12) 0.3749(8) 0.1388(5) 0.0607 1.0000 Uani .
C51 C 0.1293(11) 1.0507(8) 0.2599(5) 0.0491 1.0000 Uani .
C52 C 0.2607(14) 1.0522(9) 0.2490(6) 0.0728 1.0000 Uani .
C53 C 0.2957(14) 1.1435(11) 0.2654(8) 0.0854 1.0000 Uani .
C54 C 0.1974(15) 1.2312(10) 0.2942(7) 0.0801 1.0000 Uani .
C55 C 0.0633(14) 1.2325(9) 0.3058(6) 0.0716 1.0000 Uani .
C56 C 0.0312(12) 1.1435(9) 0.2884(6) 0.0619 1.0000 Uani .
C61 C -0.0816(10) 0.9513(8) 0.2707(5) 0.0480 1.0000 Uani .
C62 C -0.1890(12) 0.9486(10) 0.2371(6) 0.0715 1.0000 Uani .
C63 C -0.3129(13) 0.9488(12) 0.2718(7) 0.0790 1.0000 Uani .
C64 C -0.3333(13) 0.9578(12) 0.3381(7) 0.0776 1.0000 Uani .
C65 C -0.2264(12) 0.9592(11) 0.3729(6) 0.0707 1.0000 Uani .
C66 C -0.1014(11) 0.9536(9) 0.3392(5) 0.0566 1.0000 Uani .
C71 C 0.1955(10) 0.7444(8) 0.3834(5) 0.0463 1.0000 Uani .
C72 C 0.1135(12) 0.7310(9) 0.4403(5) 0.0596 1.0000 Uani .
C73 C 0.0938(14) 0.7994(10) 0.4924(6) 0.0705 1.0000 Uani .
C74 C 0.1568(14) 0.8804(10) 0.4885(6) 0.0719 1.0000 Uani .
C75 C 0.2406(13) 0.8908(10) 0.4325(7) 0.0705 1.0000 Uani .
C76 C 0.2646(12) 0.8240(9) 0.3801(6) 0.0604 1.0000 Uani .
C81 C 0.0850(11) 0.6015(9) 0.3269(5) 0.0545 1.0000 Uani .
C82 C -0.0347(12) 0.6550(11) 0.2900(6) 0.0696 1.0000 Uani .
C83 C -0.1484(12) 0.6191(13) 0.3042(9) 0.0892 1.0000 Uani .
C84 C -0.1449(17) 0.5334(15) 0.3533(9) 0.0979 1.0000 Uani .
C85 C -0.0311(15) 0.4808(11) 0.3903(8) 0.0800 1.0000 Uani .
C86 C 0.0853(13) 0.5150(10) 0.3769(6) 0.0653 1.0000 Uani .
C91 C 0.3728(10) 0.5283(9) 0.3394(5) 0.0470 1.0000 Uani .
C92 C 0.4621(10) 0.5240(9) 0.3891(5) 0.0547 1.0000 Uani .
C93 C 0.5687(12) 0.4236(10) 0.4081(6) 0.0673 1.0000 Uani .
C94 C 0.5953(13) 0.3266(10) 0.3756(7) 0.0759 1.0000 Uani .
C95 C 0.5171(13) 0.3283(10) 0.3247(7) 0.0732 1.0000 Uani .
C96 C 0.4049(11) 0.4293(9) 0.3069(5) 0.0561 1.0000 Uani .
Cl1 Cl 0.4787(3) 0.7692(2) 0.23441(13) 0.0528 1.0000 Uani .
H1 H 0.100(8) 0.7470(12) 0.1873(11) 0.0500 1.0000 Uiso D
H31 H 0.5780 0.7654 -0.0195 0.0711 1.0000 Uiso R
H41 H 0.6200 0.8793 -0.1148 0.0870 1.0000 Uiso R
H51 H 0.4551 1.0611 -0.1438 0.0871 1.0000 Uiso R
H71 H 0.2223 1.2111 -0.1212 0.0870 1.0000 Uiso R
H81 H 0.0151 1.2622 -0.0588 0.0809 1.0000 Uiso R
H91 H -0.0185 1.1505 0.0406 0.0910 1.0000 Uiso R
H211 H 0.5430 0.6898 0.0943 0.0670 1.0000 Uiso R
H212 H 0.4806 0.6531 0.0365 0.0670 1.0000 Uiso R
H221 H 0.0233 1.0874 0.1413 0.0711 1.0000 Uiso R
H222 H -0.0305 0.9871 0.1308 0.0710 1.0000 Uiso R
H321 H 0.3391 0.5853 0.0038 0.0911 1.0000 Uiso R
H331 H 0.2280 0.4863 -0.0447 0.1090 1.0000 Uiso R
H341 H 0.0995 0.3947 0.0229 0.1140 1.0000 Uiso R
H351 H 0.0716 0.4035 0.1367 0.1050 1.0000 Uiso R
H361 H 0.1740 0.5111 0.1836 0.0700 1.0000 Uiso R
H421 H 0.6228 0.5601 0.2065 0.0719 1.0000 Uiso R
H431 H 0.8306 0.4044 0.2204 0.1210 1.0000 Uiso R
H441 H 0.8525 0.2275 0.1849 0.1221 1.0000 Uiso R
H451 H 0.6801 0.2114 0.1337 0.1000 1.0000 Uiso R
H461 H 0.4702 0.3661 0.1209 0.0701 1.0000 Uiso R
H521 H 0.3273 0.9929 0.2274 0.0820 1.0000 Uiso R
H531 H 0.3874 1.1392 0.2617 0.1040 1.0000 Uiso R
H541 H 0.2174 1.2935 0.3043 0.0951 1.0000 Uiso R
H551 H -0.0054 1.2955 0.3233 0.0871 1.0000 Uiso R
H561 H -0.0591 1.1442 0.2980 0.0681 1.0000 Uiso R
H621 H -0.1753 0.9414 0.1913 0.0861 1.0000 Uiso R
H631 H -0.3842 0.9498 0.2469 0.0930 1.0000 Uiso R
H641 H -0.4182 0.9607 0.3599 0.0940 1.0000 Uiso R
H651 H -0.2386 0.9643 0.4189 0.0991 1.0000 Uiso R
H661 H -0.0277 0.9504 0.3629 0.0671 1.0000 Uiso R
H721 H 0.0667 0.6797 0.4426 0.0721 1.0000 Uiso R
H731 H 0.0378 0.7913 0.5305 0.0871 1.0000 Uiso R
H741 H 0.1462 0.9264 0.5228 0.0750 1.0000 Uiso R
H751 H 0.2825 0.9456 0.4289 0.0902 1.0000 Uiso R
H761 H 0.3232 0.8340 0.3427 0.0951 1.0000 Uiso R
H821 H -0.0390 0.7157 0.2568 0.0840 1.0000 Uiso R
H831 H -0.2238 0.6512 0.2775 0.0930 1.0000 Uiso R
H841 H -0.2246 0.5144 0.3634 0.1311 1.0000 Uiso R
H851 H -0.0307 0.4206 0.4228 0.0980 1.0000 Uiso R
H861 H 0.1621 0.4810 0.4027 0.0800 1.0000 Uiso R
H921 H 0.4472 0.5918 0.4074 0.0641 1.0000 Uiso R
H931 H 0.6206 0.4217 0.4435 0.0870 1.0000 Uiso R
H941 H 0.6676 0.2580 0.3875 0.1051 1.0000 Uiso R
H951 H 0.5361 0.2643 0.3019 0.1031 1.0000 Uiso R
H961 H 0.3515 0.4309 0.2725 0.0700 1.0000 Uiso R

loop_
_atom_site_aniso_label
_atom_site_aniso_U_11
_atom_site_aniso_U_22
_atom_site_aniso_U_33
_atom_site_aniso_U_23
_atom_site_aniso_U_13
_atom_site_aniso_U_12
Os1 0.0398(2) 0.0349(2) 0.0431(2) -0.00844(14) -0.00454(15) -0.00687(15)
N1 0.061(5) 0.035(4) 0.041(4) -0.007(3) -0.003(4) -0.006(4)
N2 0.064(6) 0.032(4) 0.046(5) -0.007(4) -0.010(4) -0.005(4)
P1 0.0420(14) 0.0332(12) 0.0491(15) -0.0123(11) -0.0040(11) -0.0037(10)
P2 0.0445(14) 0.0401(14) 0.0475(15) -0.0120(11) -0.0053(12) -0.0066(11)
P3 0.0441(14) 0.0361(13) 0.0448(14) -0.0082(11) -0.0025(11) -0.0126(11)
C1 0.025(5) 0.086(8) 0.053(6) -0.039(6) -0.003(4) -0.002(5)
C2 0.067(7) 0.054(6) 0.039(5) -0.007(5) -0.005(5) -0.030(5)
C3 0.060(7) 0.057(6) 0.051(6) -0.006(5) -0.004(5) -0.026(5)
C4 0.074(8) 0.073(8) 0.059(7) -0.009(6) -0.005(6) -0.032(7)
C5 0.119(11) 0.081(9) 0.042(6) 0.004(6) -0.013(7) -0.067(9)
C6 0.086(8) 0.060(7) 0.039(6) -0.005(5) -0.011(6) -0.038(6)
C7 0.128(12) 0.041(6) 0.061(8) 0.002(5) -0.026(8) -0.034(7)
C8 0.098(10) 0.048(7) 0.057(7) 0.000(6) -0.029(7) -0.011(6)
C9 0.083(8) 0.043(6) 0.060(7) -0.004(5) -0.019(6) -0.012(6)
C10 0.072(7) 0.037(5) 0.049(6) -0.005(4) -0.021(5) -0.014(5)
C11 0.065(7) 0.045(6) 0.043(6) -0.009(5) -0.008(5) -0.018(5)
C21 0.056(6) 0.037(5) 0.054(6) -0.009(5) -0.003(5) -0.004(5)
C22 0.061(7) 0.038(5) 0.053(6) -0.009(5) -0.007(5) 0.010(5)
C31 0.050(6) 0.037(5) 0.055(6) -0.015(5) -0.008(5) -0.004(4)
C32 0.045(6) 0.066(7) 0.064(7) -0.024(6) -0.012(5) 0.005(5)
C33 0.053(8) 0.117(12) 0.080(9) -0.052(9) -0.013(7) -0.007(8)
C34 0.053(8) 0.082(9) 0.126(13) -0.063(9) -0.028(8) 0.001(7)
C35 0.072(9) 0.067(8) 0.109(11) -0.026(8) -0.012(8) -0.025(7)
C36 0.065(7) 0.059(7) 0.073(8) -0.017(6) -0.009(6) -0.023(6)
C41 0.045(6) 0.039(5) 0.049(6) -0.007(4) -0.004(5) 0.000(4)
C42 0.050(6) 0.055(7) 0.067(7) -0.017(5) -0.012(6) 0.001(5)
C43 0.051(7) 0.087(10) 0.100(10) -0.028(8) -0.026(7) 0.014(7)
C44 0.084(10) 0.080(10) 0.093(11) -0.039(8) -0.034(8) 0.036(8)
C45 0.096(10) 0.050(7) 0.085(9) -0.028(6) -0.033(8) 0.026(7)
C46 0.061(7) 0.040(6) 0.066(7) -0.017(5) -0.010(6) 0.005(5)
C51 0.049(6) 0.042(5) 0.052(6) -0.005(5) -0.002(5) -0.011(5)
C52 0.085(9) 0.044(6) 0.094(9) -0.026(6) 0.015(7) -0.027(6)
C53 0.070(8) 0.061(8) 0.134(13) -0.028(8) 0.011(8) -0.033(7)
C54 0.093(10) 0.044(7) 0.108(11) -0.021(7) 0.000(8) -0.027(7)
C55 0.080(9) 0.042(6) 0.087(9) -0.024(6) -0.008(7) -0.008(6)
C56 0.055(7) 0.043(6) 0.080(8) -0.023(6) -0.009(6) -0.002(5)
C61 0.043(5) 0.036(5) 0.062(7) -0.014(5) -0.008(5) -0.006(4)
C62 0.066(8) 0.078(8) 0.073(8) -0.025(7) -0.016(6) -0.018(6)
C63 0.054(7) 0.110(11) 0.083(10) -0.028(8) -0.012(7) -0.032(7)
C64 0.054(7) 0.096(10) 0.087(10) -0.017(8) -0.003(7) -0.030(7)
C65 0.056(7) 0.086(9) 0.065(8) -0.018(7) 0.005(6) -0.019(6)
C66 0.048(6) 0.057(7) 0.062(7) -0.016(5) -0.010(5) -0.010(5)
C71 0.041(5) 0.035(5) 0.040(5) -0.005(4) -0.010(4) 0.017(4)
C72 0.078(8) 0.052(6) 0.049(6) -0.013(5) 0.002(6) -0.022(6)
C73 0.099(10) 0.067(8) 0.048(7) -0.015(6) 0.006(6) -0.032(7)
C74 0.093(9) 0.064(8) 0.060(8) -0.029(6) -0.016(7) -0.018(7)
C75 0.081(9) 0.054(7) 0.082(9) -0.025(6) -0.018(7) -0.022(6)
C76 0.067(7) 0.063(7) 0.060(7) -0.018(6) -0.006(6) -0.029(6)
C81 0.059(7) 0.055(6) 0.057(7) -0.017(5) 0.005(5) -0.027(5)
C82 0.067(8) 0.072(8) 0.083(9) -0.026(7) -0.001(7) -0.036(7)
C83 0.040(7) 0.084(10) 0.153(15) -0.042(10) -0.002(8) -0.023(7)
C84 0.085(11) 0.092(12) 0.139(15) -0.045(11) 0.030(11) -0.056(10)
C85 0.083(10) 0.056(7) 0.107(11) -0.023(7) 0.029(8) -0.036(7)
C86 0.069(8) 0.057(7) 0.073(8) -0.020(6) 0.015(6) -0.027(6)
C91 0.046(6) 0.051(6) 0.048(6) -0.001(5) 0.004(5) -0.025(5)
C92 0.042(6) 0.051(6) 0.069(7) -0.004(5) -0.008(5) -0.013(5)
C93 0.060(7) 0.057(7) 0.082(8) 0.007(6) -0.021(6) -0.018(6)
C94 0.070(8) 0.047(7) 0.098(10) 0.004(6) -0.012(7) -0.007(6)
C95 0.074(8) 0.049(7) 0.084(9) -0.005(6) -0.007(7) -0.007(6)
C96 0.054(6) 0.047(6) 0.060(7) -0.002(5) -0.011(5) -0.009(5)
Cl1 0.0456(14) 0.0509(14) 0.0650(16) -0.0074(12) -0.0081(12) -0.0189(11)

loop_
_atom_type_symbol
_atom_type_scat_dispersion_real
_atom_type_scat_dispersion_imag
_atom_type_scat_Cromer_Mann_a1
_atom_type_scat_Cromer_Mann_b1
_atom_type_scat_Cromer_Mann_a2
_atom_type_scat_Cromer_Mann_b2
_atom_type_scat_Cromer_Mann_a3
_atom_type_scat_Cromer_Mann_b3
_atom_type_scat_Cromer_Mann_a4
_atom_type_scat_Cromer_Mann_b4
_atom_type_scat_Cromer_Mann_c
_atom_type_scat_source
C 0.0033 0.0016 2.3100 20.8439 1.0200 10.2075 1.5886 0.5687 0.8650 51.6512 0.2156 'International Tables Vol C 4.2.6.8 and 6.1.1.4'
H 0.0000 0.0000 0.4930 10.5109 0.3229 26.1257 0.1402 3.1424 0.0408 57.7998 0.0030 'International Tables Vol C 4.2.6.8 and 6.1.1.4'
Cl 0.1484 0.1585 11.4604 0.0104 7.1964 1.1662 6.2556 18.5194 1.6455 47.7784 -9.5574 'International Tables Vol C 4.2.6.8 and 6.1.1.4'
N 0.0061 0.0033 12.2126 0.0057 3.1322 9.8933 2.0125 28.9975 1.1663 0.5826 -11.5290 'International Tables Vol C 4.2.6.8 and 6.1.1.4'
Os -1.2165 7.6030 28.1894 1.6290 16.1550 8.9795 14.9305 0.3827 5.6759 48.1647 11.0005 'International Tables Vol C 4.2.6.8 and 6.1.1.4'
P 0.1023 0.0942 6.4345 1.9067 4.1791 27.1570 1.7800 0.5260 1.4908 68.1645 1.1149 'International Tables Vol C 4.2.6.8 and 6.1.1.4'

loop_
_exptl_crystal_face_index_h
_exptl_crystal_face_index_k
_exptl_crystal_face_index_l
_exptl_crystal_face_perp_dist
1 0 0 0.200
0 0 1 0.030
0 0 -1 0.060
-3 -2 0 0.160
4 3 0 0.158
-4 1 0 0.170
2 1 -11 0.068
-3 -2 -8 0.138
-1 -16 1 0.149
2 16 -1 0.101

loop_
_geom_angle_atom_site_label_1
_geom_angle_atom_site_label_2
_geom_angle_atom_site_label_3
_geom_angle
_geom_angle_publ_flag
P1 Os1 P2 157.69(9) yes
P1 Os1 P3 101.66(9) yes
P2 Os1 P3 97.33(9) yes
P1 Os1 C1 79.1(3) yes
P2 Os1 C1 81.6(3) yes
P3 Os1 C1 177.9(3) yes
P1 Os1 Cl1 88.46(9) yes
P2 Os1 Cl1 103.26(9) yes
P3 Os1 Cl1 89.95(9) yes
C1 Os1 Cl1 92.0(3) yes
P1 Os1 H1 90.0(3) no
P2 Os1 H1 79.0(3) no
P3 Os1 H1 88.1(4) no
C1 Os1 H1 90.0(3) no
Cl1 Os1 H1 177.2(4) no
C1 N1 C2 127.4(9) yes
C1 N1 C21 115.6(8) yes
C2 N1 C21 116.7(8) yes
C1 N2 C10 124.9(8) yes
C1 N2 C22 115.9(8) yes
C10 N2 C22 119.1(8) yes
Os1 P1 C21 99.4(3) yes
Os1 P1 C31 116.4(3) yes
C21 P1 C31 106.9(5) yes
Os1 P1 C41 132.4(3) yes
C21 P1 C41 97.2(4) yes
C31 P1 C41 100.5(4) yes
Os1 P2 C22 100.7(3) yes
Os1 P2 C51 125.6(3) yes
C22 P2 C51 98.8(5) yes
Os1 P2 C61 122.0(3) yes
C22 P2 C61 103.4(5) yes
C51 P2 C61 101.6(4) yes
Os1 P3 C71 114.9(3) yes
Os1 P3 C81 116.8(4) yes
C71 P3 C81 101.2(5) yes
Os1 P3 C91 119.6(3) yes
C71 P3 C91 101.9(4) yes
C81 P3 C91 99.5(5) yes
N2 C1 N1 111.7(9) yes
N2 C1 Os1 123.8(7) yes
N1 C1 Os1 124.4(7) yes
N1 C2 C3 123.9(10) yes
N1 C2 C11 116.2(9) yes
C3 C2 C11 119.9(10) yes
C2 C3 C4 120.9(11) yes
C2 C3 H31 117.7 no
C4 C3 H31 121.4 no
C3 C4 C5 120.5(11) yes
C3 C4 H41 119.0 no
C5 C4 H41 120.5 no
C4 C5 C6 119.5(11) yes
C4 C5 H51 120.4 no
C6 C5 H51 120.0 no
C5 C6 C7 121.5(11) yes
C5 C6 C11 119.9(11) yes
C7 C6 C11 118.6(11) yes
C6 C7 C8 119.0(11) yes
C6 C7 H71 120.1 no
C8 C7 H71 120.9 no
C7 C8 C9 122.3(11) yes
C7 C8 H81 118.0 no
C9 C8 H81 119.7 no
C8 C9 C10 119.1(12) yes
C8 C9 H91 121.7 no
C10 C9 H91 119.2 no
N2 C10 C9 122.0(10) yes
N2 C10 C11 118.1(9) yes
C9 C10 C11 119.8(10) yes
C2 C11 C6 119.3(10) yes
C2 C11 C10 119.9(9) yes
C6 C11 C10 120.8(10) yes
P1 C21 N1 108.8(7) yes
P1 C21 H211 109.3 no
N1 C21 H211 109.0 no
P1 C21 H212 110.8 no
N1 C21 H212 109.4 no
H211 C21 H212 109.5 no
P2 C22 N2 110.6(6) yes
P2 C22 H221 110.1 no
N2 C22 H221 109.7 no
P2 C22 H222 107.7 no
N2 C22 H222 108.6 no
H221 C22 H222 110.2 no
P1 C31 C32 124.6(9) yes
P1 C31 C36 115.6(8) yes
C32 C31 C36 119.6(10) yes
C31 C32 C33 121.1(13) yes
C31 C32 H321 118.1 no
C33 C32 H321 120.8 no
C32 C33 C34 119.2(13) yes
C32 C33 H331 120.2 no
C34 C33 H331 120.6 no
C33 C34 C35 121.8(12) yes
C33 C34 H341 120.2 no
C35 C34 H341 118.0 no
C34 C35 C36 118.9(14) yes
C34 C35 H351 120.9 no
C36 C35 H351 120.3 no
C35 C36 C31 119.3(12) yes
C35 C36 H361 119.6 no
C31 C36 H361 121.0 no
P1 C41 C42 118.7(8) yes
P1 C41 C46 121.4(8) yes
C42 C41 C46 119.9(9) yes
C41 C42 C43 120.5(11) yes
C41 C42 H421 118.3 no
C43 C42 H421 121.1 no
C42 C43 C44 119.5(12) yes
C42 C43 H431 120.2 no
C44 C43 H431 120.3 no
C43 C44 C45 120.3(11) yes
C43 C44 H441 121.4 no
C45 C44 H441 118.1 no
C44 C45 C46 121.0(12) yes
C44 C45 H451 119.6 no
C46 C45 H451 119.5 no
C45 C46 C41 118.6(11) yes
C45 C46 H461 120.9 no
C41 C46 H461 120.5 no
P2 C51 C52 118.6(8) yes
P2 C51 C56 124.5(8) yes
C52 C51 C56 116.6(10) yes
C51 C52 C53 122.1(11) yes
C51 C52 H521 118.1 no
C53 C52 H521 119.7 no
C52 C53 C54 119.4(12) yes
C52 C53 H531 120.5 no
C54 C53 H531 119.6 no
C53 C54 C55 120.0(11) yes
C53 C54 H541 120.9 no
C55 C54 H541 119.0 no
C54 C55 C56 119.6(11) yes
C54 C55 H551 119.6 no
C56 C55 H551 120.8 no
C51 C56 C55 122.4(11) yes
C51 C56 H561 119.0 no
C55 C56 H561 118.6 no
P2 C61 C62 121.5(9) yes
P2 C61 C66 120.4(8) yes
C62 C61 C66 117.8(10) yes
C61 C62 C63 120.4(12) yes
C61 C62 H621 119.1 no
C63 C62 H621 120.3 no
C62 C63 C64 120.9(12) yes
C62 C63 H631 117.6 no
C64 C63 H631 121.2 no
C63 C64 C65 119.5(12) yes
C63 C64 H641 119.4 no
C65 C64 H641 121.1 no
C64 C65 C66 119.7(12) yes
C64 C65 H651 120.4 no
C66 C65 H651 119.9 no
C61 C66 C65 121.5(10) yes
C61 C66 H661 118.7 no
C65 C66 H661 119.7 no
P3 C71 C72 123.7(8) yes
P3 C71 C76 117.2(8) yes
C72 C71 C76 119.0(9) yes
C71 C72 C73 120.3(11) yes
C71 C72 H721 119.5 no
C73 C72 H721 120.1 no
C72 C73 C74 121.1(11) yes
C72 C73 H731 120.5 no
C74 C73 H731 118.4 no
C73 C74 C75 118.1(10) yes
C73 C74 H741 122.7 no
C75 C74 H741 119.2 no
C74 C75 C76 122.9(12) yes
C74 C75 H751 119.0 no
C76 C75 H751 118.0 no
C71 C76 C75 118.5(11) yes
C71 C76 H761 121.4 no
C75 C76 H761 120.0 no
P3 C81 C82 119.3(9) yes
P3 C81 C86 122.0(9) yes
C82 C81 C86 118.5(11) yes
C81 C82 C83 120.1(13) yes
C81 C82 H821 120.3 no
C83 C82 H821 119.6 no
C82 C83 C84 120.2(14) yes
C82 C83 H831 119.2 no
C84 C83 H831 120.5 no
C83 C84 C85 121.1(14) yes
C83 C84 H841 118.2 no
C85 C84 H841 120.6 no
C84 C85 C86 120.0(14) yes
C84 C85 H851 119.1 no
C86 C85 H851 120.9 no
C85 C86 C81 120.2(13) yes
C85 C86 H861 120.5 no
C81 C86 H861 119.3 no
P3 C91 C92 123.6(8) yes
P3 C91 C96 119.1(8) yes
C92 C91 C96 117.1(9) yes
C91 C92 C93 121.2(10) yes
C91 C92 H921 117.5 no
C93 C92 H921 121.3 no
C92 C93 C94 119.7(11) yes
C92 C93 H931 119.2 no
C94 C93 H931 121.0 no
C93 C94 C95 121.2(11) yes
C93 C94 H941 121.1 no
C95 C94 H941 117.7 no
C94 C95 C96 119.2(12) yes
C94 C95 H951 121.6 no
C96 C95 H951 119.2 no
C95 C96 C91 121.3(11) yes
C95 C96 H961 119.6 no
C91 C96 H961 119.1 no

loop_
_geom_bond_atom_site_label_1
_geom_bond_atom_site_label_2
_geom_bond_distance
_geom_bond_publ_flag
Os1 P1 2.303(2) yes
Os1 P2 2.287(2) yes
Os1 P3 2.379(3) yes
Os1 C1 2.002(12) yes
Os1 Cl1 2.560(2) yes
Os1 H1 1.69(9) no
N1 C1 1.385(12) yes
N1 C2 1.409(12) yes
N1 C21 1.464(11) yes
N2 C1 1.425(13) yes
N2 C10 1.410(12) yes
N2 C22 1.435(12) yes
P1 C21 1.844(11) yes
P1 C31 1.835(10) yes
P1 C41 1.856(9) yes
P2 C22 1.839(10) yes
P2 C51 1.843(10) yes
P2 C61 1.842(10) yes
P3 C71 1.848(9) yes
P3 C81 1.848(11) yes
P3 C91 1.832(10) yes
C2 C3 1.351(14) yes
C2 C11 1.423(14) yes
C3 C4 1.399(15) yes
C3 H31 0.928 no
C4 C5 1.390(16) yes
C4 H41 0.932 no
C5 C6 1.391(16) yes
C5 H51 0.933 no
C6 C7 1.441(16) yes
C6 C11 1.407(14) yes
C7 C8 1.371(17) yes
C7 H71 0.931 no
C8 C9 1.404(16) yes
C8 H81 0.928 no
C9 C10 1.400(14) yes
C9 H91 0.933 no
C10 C11 1.404(14) yes
C21 H211 0.973 no
C21 H212 0.974 no
C22 H221 0.969 no
C22 H222 0.976 no
C31 C32 1.371(14) yes
C31 C36 1.383(15) yes
C32 C33 1.387(17) yes
C32 H321 0.931 no
C33 C34 1.34(2) yes
C33 H331 0.932 no
C34 C35 1.383(19) yes
C34 H341 0.927 no
C35 C36 1.406(16) yes
C35 H351 0.936 no
C36 H361 0.924 no
C41 C42 1.372(14) yes
C41 C46 1.395(13) yes
C42 C43 1.380(14) yes
C42 H421 0.932 no
C43 C44 1.392(18) yes
C43 H431 0.932 no
C44 C45 1.344(18) yes
C44 H441 0.930 no
C45 C46 1.402(14) yes
C45 H451 0.929 no
C46 H461 0.928 no
C51 C52 1.359(15) yes
C51 C56 1.382(13) yes
C52 C53 1.408(15) yes
C52 H521 0.931 no
C53 C54 1.346(16) yes
C53 H531 0.925 no
C54 C55 1.375(17) yes
C54 H541 0.930 no
C55 C56 1.372(15) yes
C55 H551 0.931 no
C56 H561 0.929 no
C61 C62 1.378(14) yes
C61 C66 1.380(14) yes
C62 C63 1.392(17) yes
C62 H621 0.933 no
C63 C64 1.347(17) yes
C63 H631 0.933 no
C64 C65 1.381(16) yes
C64 H641 0.928 no
C65 C66 1.376(15) yes
C65 H651 0.932 no
C66 H661 0.930 no
C71 C72 1.380(14) yes
C71 C76 1.414(14) yes
C72 C73 1.399(14) yes
C72 H721 0.929 no
C73 C74 1.381(17) yes
C73 H731 0.928 no
C74 C75 1.369(17) yes
C74 H741 0.934 no
C75 C76 1.385(14) yes
C75 H751 0.927 no
C76 H761 0.939 no
C81 C82 1.414(16) yes
C81 C86 1.377(15) yes
C82 C83 1.394(16) yes
C82 H821 0.933 no
C83 C84 1.35(2) yes
C83 H831 0.930 no
C84 C85 1.37(2) yes
C84 H841 0.933 no
C85 C86 1.406(16) yes
C85 H851 0.928 no
C86 H861 0.932 no
C91 C92 1.420(14) yes
C91 C96 1.399(14) yes
C92 C93 1.377(14) yes
C92 H921 0.928 no
C93 C94 1.385(16) yes
C93 H931 0.933 no
C94 C95 1.372(17) yes
C94 H941 0.932 no
C95 C96 1.405(14) yes
C95 H951 0.927 no
C96 H961 0.928 no

loop_
_geom_hbond_atom_site_label_D
_geom_hbond_atom_site_label_H
_geom_hbond_atom_site_label_A
_geom_hbond_angle_DHA
_geom_hbond_distance_DH
_geom_hbond_distance_HA
_geom_hbond_distance_DA
_geom_hbond_publ_flag
C72 H721 C86 134.9(4) 0.929 2.542 3.265(18) yes

loop_
_platon_squeeze_void_nr
_platon_squeeze_void_average_x
_platon_squeeze_void_average_y
_platon_squeeze_void_average_z
_platon_squeeze_void_volume
_platon_squeeze_void_count_electrons
_platon_squeeze_void_content
1 0.500 0.000 0.500 218 56 ' '
